data_2216884
loop_
_publ_author_name
'Graisa, Abdualbasit M.'
'Farina, Yang'
'Kassim, Muhammad'
'Rizal, Mohd. Razali'
'Ng, Seik Weng'

_publ_section_title
;
 3-Methoxy-<i>N</i>-<i>p</i>-tolylbenzohydroxamic acid
;
_journal_coeditor_code AV2005
_journal_issue 1
_journal_name_full 'Acta Crystallographica Section E'
_journal_page_first o251
_journal_page_last o251
_journal_paper_doi 10.1107/S1600536807064379
_journal_volume 64
_journal_year 2008
_chemical_formula_iupac 'C15 H15 N O3'
_chemical_formula_moiety 'C15 H15 N O3'
_chemical_formula_sum 'C15 H15 N O3'
_chemical_formula_weight 257.28
_chemical_name_systematic
;
3-Methoxy-<i>N</i>-p-tolylbenzohydroxamic acid
;
_space_group_IT_number 14
_symmetry_cell_setting monoclinic
_symmetry_space_group_name_Hall '-P 2ybc'
_symmetry_space_group_name_H-M 'P 1 21/c 1'
_atom_sites_solution_hydrogens geom
_atom_sites_solution_primary direct
_atom_sites_solution_secondary difmap
_audit_creation_method SHELXL-97
_cell_angle_alpha 90.00
_cell_angle_beta 106.397(2)
_cell_angle_gamma 90.00
_cell_formula_units_Z 4
_cell_length_a 11.3320(10)
_cell_length_b 7.9390(10)
_cell_length_c 15.567(2)
_cell_measurement_reflns_used 7258
_cell_measurement_temperature 293(2)
_cell_measurement_theta_max 21.72
_cell_measurement_theta_min 2.84
_cell_volume 1343.5(3)
_computing_cell_refinement 'SAINT (Bruker, 2000)'
_computing_data_collection 'SMART (Bruker, 2000)'
_computing_data_reduction 'SAINT (Bruker, 2000)'
_computing_molecular_graphics 'X-Seed (Barbour, 2001)'
_computing_publication_material 'publCIF (Westrip, 2007)'
_computing_structure_refinement 'SHELXL97 (Sheldrick, 1997)'
_computing_structure_solution 'SHELXS97 (Sheldrick, 1997)'
_diffrn_ambient_temperature 293(2)
_diffrn_measured_fraction_theta_full 0.992
_diffrn_measured_fraction_theta_max 0.992
_diffrn_measurement_device_type 'Bruker APEX diffractometer'
_diffrn_measurement_method '\f and \w scans'
_diffrn_radiation_monochromator Graphite
_diffrn_radiation_source 'fine-focus sealed tube'
_diffrn_radiation_type MoK\a
_diffrn_radiation_wavelength 0.71073
_diffrn_reflns_av_R_equivalents 0.0232
_diffrn_reflns_av_sigmaI/netI 0.0322
_diffrn_reflns_limit_h_max 13
_diffrn_reflns_limit_h_min -13
_diffrn_reflns_limit_k_max 9
_diffrn_reflns_limit_k_min -9
_diffrn_reflns_limit_l_max 18
_diffrn_reflns_limit_l_min -14
_diffrn_reflns_number 6832
_diffrn_reflns_theta_full 25.08
_diffrn_reflns_theta_max 25.08
_diffrn_reflns_theta_min 1.87
_diffrn_standards_decay_% 0
_diffrn_standards_interval_count 0
_diffrn_standards_interval_time 0
_diffrn_standards_number 0
_exptl_absorpt_coefficient_mu 0.089
_exptl_absorpt_correction_type none
_exptl_crystal_colour Colorless
_exptl_crystal_density_diffrn 1.272
_exptl_crystal_density_method 'not measured'
_exptl_crystal_description 'Irregular block'
_exptl_crystal_F_000 544
_exptl_crystal_size_max 0.47
_exptl_crystal_size_mid 0.36
_exptl_crystal_size_min 0.27
_refine_diff_density_max 0.168
_refine_diff_density_min -0.128
_refine_ls_extinction_method none
_refine_ls_goodness_of_fit_ref 1.060
_refine_ls_hydrogen_treatment mixed
_refine_ls_matrix_type full
_refine_ls_number_parameters 178
_refine_ls_number_reflns 2378
_refine_ls_number_restraints 1
_refine_ls_restrained_S_all 1.060
_refine_ls_R_factor_all 0.0638
_refine_ls_R_factor_gt 0.0437
_refine_ls_shift/su_max 0.001
_refine_ls_shift/su_mean <0.001
_refine_ls_structure_factor_coef Fsqd
_refine_ls_weighting_details 'calc w=1/[\s^2^(Fo^2^)+(0.0588P)^2^+0.1129P] where P=(Fo^2^+2Fc^2^)/3'
_refine_ls_weighting_scheme calc
_refine_ls_wR_factor_gt 0.1119
_refine_ls_wR_factor_ref 0.1212
_reflns_number_gt 1748
_reflns_number_total 2378
_reflns_threshold_expression I>2\s(I)
_cod_data_source_file av2005.cif
_cod_data_source_block I
_cod_depositor_comments
;
The following automatic conversions were performed:
'_symmetry_cell_setting' value 'Monoclinic' changed to 'monoclinic'
according to '/home/saulius/struct/CIF-dictionaries/cif_core.dic'
dictionary named 'cif_core.dic' version 2.4.1 from 2010-06-29.

Automatic conversion script
Id: cif_fix_enum 1527 2010-12-29 10:47:43Z saulius 

The following automatic conversions were performed:

'_symmetry_cell_setting' value 'Monoclinic' changed to 'monoclinic'
according to /home/saulius/struct/CIF-dictionaries/cif_core.dic
dictionary named 'cif_core.dic' version 2.4.1 from 2010-06-29.

Automatic conversion script
Id: cif_fix_values 1715 2011-07-08 13:25:40Z adriana 
;
_cod_original_cell_volume 1343.5(2)
_cod_original_sg_symbol_H-M P21/c
_cod_database_code 2216884
_cod_database_fobs_code 2216884

loop_
_symmetry_equiv_pos_as_xyz
'x, y, z'
'-x, y+1/2, -z+1/2'
'-x, -y, -z'
'x, -y-1/2, z-1/2'

loop_
_atom_site_type_symbol
_atom_site_label
_atom_site_fract_x
_atom_site_fract_y
_atom_site_fract_z
_atom_site_U_iso_or_equiv
_atom_site_adp_type
_atom_site_calc_flag
_atom_site_refinement_flags
_atom_site_occupancy
O O1 0.50151(12) 0.30374(18) 0.40770(9) 0.0623(4) Uani d D 1
H H1 0.494(2) 0.390(2) 0.4393(15) 0.108(9) Uiso d D 1
O O2 0.62368(12) 0.42304(16) 0.56320(8) 0.0635(4) Uani d . 1
O O3 0.94373(12) 0.18762(18) 0.82493(8) 0.0681(4) Uani d . 1
N N1 0.60896(13) 0.22480(18) 0.45952(9) 0.0484(4) Uani d . 1
C C1 0.62980(15) 0.0686(2) 0.42159(11) 0.0436(4) Uani d . 1
C C2 0.63120(16) 0.0638(2) 0.33340(12) 0.0521(5) Uani d . 1
H H2 0.6186 0.1618 0.2993 0.063 Uiso calc R 1
C C3 0.65135(16) -0.0866(3) 0.29608(13) 0.0585(5) Uani d . 1
H H3 0.6524 -0.0890 0.2366 0.070 Uiso calc R 1
C C4 0.67003(16) -0.2340(2) 0.34493(15) 0.0588(5) Uani d . 1
C C5 0.66643(17) -0.2264(2) 0.43301(15) 0.0616(6) Uani d . 1
H H5 0.6788 -0.3245 0.4670 0.074 Uiso calc R 1
C C6 0.64499(16) -0.0772(2) 0.47175(13) 0.0532(5) Uani d . 1
H H6 0.6409 -0.0751 0.5306 0.064 Uiso calc R 1
C C7 0.6942(2) -0.3978(3) 0.30416(18) 0.0897(8) Uani d . 1
H H7A 0.6333 -0.4791 0.3082 0.135 Uiso calc R 1
H H7B 0.7744 -0.4387 0.3359 0.135 Uiso calc R 1
H H7C 0.6904 -0.3802 0.2424 0.135 Uiso calc R 1
C C8 0.66747(16) 0.2968(2) 0.53701(11) 0.0453(4) Uani d . 1
C C9 0.78932(15) 0.2288(2) 0.58918(11) 0.0429(4) Uani d . 1
C C10 0.88037(16) 0.1831(2) 0.55018(13) 0.0546(5) Uani d . 1
H H10 0.8647 0.1839 0.4882 0.065 Uiso calc R 1
C C11 0.99379(17) 0.1367(3) 0.60382(14) 0.0639(6) Uani d . 1
H H11 1.0548 0.1060 0.5775 0.077 Uiso calc R 1
C C12 1.01962(17) 0.1344(3) 0.69602(14) 0.0606(5) Uani d . 1
H H12 1.0968 0.1015 0.7314 0.073 Uiso calc R 1
C C13 0.92907(17) 0.1818(2) 0.73517(12) 0.0502(5) Uani d . 1
C C14 0.81453(16) 0.2289(2) 0.68151(12) 0.0468(4) Uani d . 1
H H14 0.7537 0.2610 0.7077 0.056 Uiso calc R 1
C C15 1.0630(2) 0.1592(4) 0.88294(15) 0.0953(9) Uani d . 1
H H15A 1.0606 0.1657 0.9440 0.143 Uiso calc R 1
H H15B 1.1184 0.2432 0.8725 0.143 Uiso calc R 1
H H15C 1.0911 0.0495 0.8717 0.143 Uiso calc R 1

loop_
_atom_site_aniso_label
_atom_site_aniso_U_11
_atom_site_aniso_U_22
_atom_site_aniso_U_33
_atom_site_aniso_U_12
_atom_site_aniso_U_13
_atom_site_aniso_U_23
O1 0.0614(9) 0.0629(9) 0.0531(8) 0.0250(7) 0.0004(7) -0.0025(7)
O2 0.0637(8) 0.0571(8) 0.0624(8) 0.0228(7) 0.0058(7) -0.0098(6)
O3 0.0640(9) 0.0829(10) 0.0491(8) 0.0086(7) 0.0024(7) 0.0036(7)
N1 0.0468(9) 0.0480(9) 0.0461(9) 0.0125(7) 0.0061(7) 0.0007(7)
C1 0.0391(9) 0.0429(10) 0.0466(10) 0.0025(7) 0.0086(8) -0.0022(8)
C2 0.0516(11) 0.0528(11) 0.0498(11) 0.0051(8) 0.0109(9) -0.0004(9)
C3 0.0513(11) 0.0701(14) 0.0514(11) 0.0044(10) 0.0104(9) -0.0129(10)
C4 0.0418(10) 0.0537(12) 0.0753(14) -0.0004(9) 0.0076(10) -0.0191(10)
C5 0.0546(12) 0.0439(11) 0.0822(15) 0.0003(9) 0.0123(11) 0.0040(10)
C6 0.0535(11) 0.0508(11) 0.0543(11) 0.0023(9) 0.0134(9) 0.0051(9)
C7 0.0737(15) 0.0686(15) 0.121(2) 0.0060(12) 0.0177(14) -0.0378(14)
C8 0.0469(10) 0.0425(10) 0.0464(10) 0.0050(8) 0.0129(9) 0.0009(8)
C9 0.0425(9) 0.0355(9) 0.0492(10) 0.0021(7) 0.0103(8) -0.0015(7)
C10 0.0479(11) 0.0607(12) 0.0549(12) 0.0027(9) 0.0142(9) -0.0065(9)
C11 0.0469(11) 0.0752(14) 0.0718(14) 0.0071(10) 0.0202(10) -0.0125(11)
C12 0.0430(10) 0.0606(12) 0.0713(15) 0.0075(9) 0.0051(10) -0.0037(10)
C13 0.0520(11) 0.0425(10) 0.0514(12) 0.0008(8) 0.0071(9) -0.0011(8)
C14 0.0434(10) 0.0445(10) 0.0525(11) 0.0043(8) 0.0136(8) 0.0001(8)
C15 0.0872(18) 0.118(2) 0.0605(14) 0.0368(15) -0.0128(13) -0.0057(13)

loop_
_atom_type_symbol
_atom_type_description
_atom_type_scat_dispersion_real
_atom_type_scat_dispersion_imag
_atom_type_scat_source
C C 0.0033 0.0016 'International Tables Vol C Tables 4.2.6.8 and 6.1.1.4'
H H 0.0000 0.0000 'International Tables Vol C Tables 4.2.6.8 and 6.1.1.4'
N N 0.0061 0.0033 'International Tables Vol C Tables 4.2.6.8 and 6.1.1.4'
O O 0.0106 0.0060 'International Tables Vol C Tables 4.2.6.8 and 6.1.1.4'

loop_
_geom_angle_atom_site_label_1
_geom_angle_atom_site_label_2
_geom_angle_atom_site_label_3
_geom_angle
N1 O1 H1 103.5(18)
C13 O3 C15 117.87(16)
C8 N1 O1 117.30(14)
C8 N1 C1 130.73(14)
O1 N1 C1 111.69(13)
C2 C1 C6 120.42(16)
C2 C1 N1 119.18(15)
C6 C1 N1 120.38(16)
C3 C2 C1 119.64(17)
C3 C2 H2 120.2
C1 C2 H2 120.2
C2 C3 C4 121.47(18)
C2 C3 H3 119.3
C4 C3 H3 119.3
C3 C4 C5 117.80(17)
C3 C4 C7 121.2(2)
C5 C4 C7 121.0(2)
C6 C5 C4 121.85(18)
C6 C5 H5 119.1
C4 C5 H5 119.1
C1 C6 C5 118.78(18)
C1 C6 H6 120.6
C5 C6 H6 120.6
C4 C7 H7A 109.5
C4 C7 H7B 109.5
H7A C7 H7B 109.5
C4 C7 H7C 109.5
H7A C7 H7C 109.5
H7B C7 H7C 109.5
O2 C8 N1 120.20(15)
O2 C8 C9 120.62(15)
N1 C8 C9 119.10(15)
C10 C9 C14 119.63(16)
C10 C9 C8 123.08(16)
C14 C9 C8 116.95(15)
C11 C10 C9 119.33(18)
C11 C10 H10 120.3
C9 C10 H10 120.3
C10 C11 C12 121.57(18)
C10 C11 H11 119.2
C12 C11 H11 119.2
C11 C12 C13 119.17(18)
C11 C12 H12 120.4
C13 C12 H12 120.4
O3 C13 C14 115.67(16)
O3 C13 C12 124.76(17)
C14 C13 C12 119.57(17)
C13 C14 C9 120.72(16)
C13 C14 H14 119.6
C9 C14 H14 119.6
O3 C15 H15A 109.5
O3 C15 H15B 109.5
H15A C15 H15B 109.5
O3 C15 H15C 109.5
H15A C15 H15C 109.5
H15B C15 H15C 109.5

loop_
_geom_bond_atom_site_label_1
_geom_bond_atom_site_label_2
_geom_bond_distance
O1 N1 1.4041(18)
O1 H1 0.860(10)
O2 C8 1.238(2)
O3 C13 1.361(2)
O3 C15 1.416(2)
N1 C8 1.330(2)
N1 C1 1.422(2)
C1 C2 1.378(2)
C1 C6 1.380(2)
C2 C3 1.375(3)
C2 H2 0.9300
C3 C4 1.379(3)
C3 H3 0.9300
C4 C5 1.385(3)
C4 C7 1.506(3)
C5 C6 1.381(3)
C5 H5 0.9300
C6 H6 0.9300
C7 H7A 0.9600
C7 H7B 0.9600
C7 H7C 0.9600
C8 C9 1.491(2)
C9 C10 1.385(2)
C9 C14 1.384(2)
C10 C11 1.371(3)
C10 H10 0.9300
C11 C12 1.382(3)
C11 H11 0.9300
C12 C13 1.385(3)
C12 H12 0.9300
C13 C14 1.382(2)
C14 H14 0.9300
C15 H15A 0.9600
C15 H15B 0.9600
C15 H15C 0.9600

loop_
_geom_hbond_atom_site_label_D
_geom_hbond_atom_site_label_H
_geom_hbond_atom_site_label_A
_geom_hbond_site_symmetry_A
_geom_hbond_distance_DH
_geom_hbond_distance_HA
_geom_hbond_distance_DA
_geom_hbond_angle_DHA
_geom_hbond_publ_flag
O1 H1 O2 3_666 0.860(10) 1.99(2) 2.699(2) 139(2) yes

loop_
_geom_torsion_atom_site_label_1
_geom_torsion_atom_site_label_2
_geom_torsion_atom_site_label_3
_geom_torsion_atom_site_label_4
_geom_torsion
C8 N1 C1 C2 -133.3(2)
O1 N1 C1 C2 53.0(2)
C8 N1 C1 C6 48.5(3)
O1 N1 C1 C6 -125.21(17)
C6 C1 C2 C3 -1.8(3)
N1 C1 C2 C3 179.96(15)
C1 C2 C3 C4 0.2(3)
C2 C3 C4 C5 0.8(3)
C2 C3 C4 C7 -178.94(18)
C3 C4 C5 C6 0.0(3)
C7 C4 C5 C6 179.68(18)
C2 C1 C6 C5 2.5(3)
N1 C1 C6 C5 -179.29(15)
C4 C5 C6 C1 -1.6(3)
O1 N1 C8 O2 3.7(3)
C1 N1 C8 O2 -169.65(16)
O1 N1 C8 C9 -173.02(14)
C1 N1 C8 C9 13.6(3)
O2 C8 C9 C10 -133.46(18)
N1 C8 C9 C10 43.3(2)
O2 C8 C9 C14 39.8(2)
N1 C8 C9 C14 -143.42(16)
C14 C9 C10 C11 0.8(3)
C8 C9 C10 C11 173.91(18)
C9 C10 C11 C12 0.0(3)
C10 C11 C12 C13 -0.7(3)
C15 O3 C13 C14 -172.98(19)
C15 O3 C13 C12 6.5(3)
C11 C12 C13 O3 -178.85(18)
C11 C12 C13 C14 0.6(3)
O3 C13 C14 C9 179.64(15)
C12 C13 C14 C9 0.1(3)
C10 C9 C14 C13 -0.8(2)
C8 C9 C14 C13 -174.38(15)

loop_
_cod_related_entry_id
_cod_related_entry_database
_cod_related_entry_code
1 ChemSpider 21119739
